data_7158314
loop_
_publ_author_name
'Nawaz, Shah'
'Huang, Yue'
'Bao, Xiaoze'
'Wei, Shiqiang'
'Wei, Xingfu'
'Qu, Jingping'
'Wang, Baomin'

_publ_section_title
;
 Construction of a spiro[pyrazolone-4,2'-pyridoindole] scaffold <i>via</i>
 a [3 + 3] cycloaddition of 2-indolylmethanol with a
 4-aminopyrazolone-derived azomethine ylide.
;
_journal_issue 39
_journal_name_full 'Organic &amp; biomolecular chemistry'
_journal_page_first 8530
_journal_page_last 8538
_journal_paper_doi 10.1039/d1ob01631h
_journal_volume 19
_journal_year 2021
_chemical_formula_moiety 'C43 H32 N4 O'
_chemical_formula_sum 'C43 H34 N4 O'
_chemical_formula_weight 622.74
_space_group_crystal_system orthorhombic
_space_group_IT_number 61
_space_group_name_Hall '-P 2ac 2ab'
_space_group_name_H-M_alt 'P b c a'
_atom_sites_solution_hydrogens mixed
_atom_sites_solution_primary dual
_audit_creation_date 2020-09-25
_audit_creation_method
;
Olex2 1.3
(compiled 2020.06.28 svn.raecde09e for OlexSys, GUI svn.r6132)
;
_audit_update_record
;
2021-06-02 deposited with the CCDC.	2021-09-09 downloaded from the CCDC.
;
_cell_angle_alpha 90
_cell_angle_beta 90
_cell_angle_gamma 90
_cell_formula_units_Z 8
_cell_length_a 18.8089(13)
_cell_length_b 17.8043(12)
_cell_length_c 21.9597(15)
_cell_measurement_reflns_used 9629
_cell_measurement_temperature 220.0
_cell_measurement_theta_max 25.691
_cell_measurement_theta_min 2.433
_cell_volume 7353.8(9)
_computing_cell_refinement 'SAINT v8.34A (Bruker, 2013)'
_computing_data_reduction 'SAINT v8.34A (Bruker, 2013)'
_computing_molecular_graphics 'Olex2 1.3 (Dolomanov et al., 2009)'
_computing_publication_material 'Olex2 1.3 (Dolomanov et al., 2009)'
_computing_structure_refinement 'SHELXL 2018/3 (Sheldrick, 2015)'
_computing_structure_solution 'SHELXT 2018/2 (Sheldrick, 2018)'
_diffrn_ambient_temperature 220.0
_diffrn_measured_fraction_theta_full 0.999
_diffrn_measured_fraction_theta_max 0.998
_diffrn_measurement_device_type 'CCD area detector'
_diffrn_measurement_method 'phi and omega scans'
_diffrn_radiation_monochromator graphite
_diffrn_radiation_type MoK\a
_diffrn_radiation_wavelength 0.71073
_diffrn_reflns_av_R_equivalents 0.0895
_diffrn_reflns_av_unetI/netI 0.0375
_diffrn_reflns_Laue_measured_fraction_full 0.999
_diffrn_reflns_Laue_measured_fraction_max 0.998
_diffrn_reflns_limit_h_max 24
_diffrn_reflns_limit_h_min -24
_diffrn_reflns_limit_k_max 23
_diffrn_reflns_limit_k_min -23
_diffrn_reflns_limit_l_max 28
_diffrn_reflns_limit_l_min -28
_diffrn_reflns_number 148677
_diffrn_reflns_point_group_measured_fraction_full 0.999
_diffrn_reflns_point_group_measured_fraction_max 0.998
_diffrn_reflns_theta_full 25.242
_diffrn_reflns_theta_max 27.540
_diffrn_reflns_theta_min 2.148
_diffrn_source_current 50.0
_diffrn_source_power 2.5
_diffrn_source_voltage 50.0
_exptl_absorpt_coefficient_mu 0.068
_exptl_absorpt_correction_T_max 0.7456
_exptl_absorpt_correction_T_min 0.7094
_exptl_absorpt_correction_type none
_exptl_absorpt_process_details
;
SADABS-2014/3 (Bruker,2014/3) was used for absorption correction.
wR2(int) was 0.0830 before and 0.0604 after correction.
The Ratio of minimum to maximum transmission is 0.9514.
The \l/2 correction factor is 0.00150.
;
_exptl_crystal_colour black
_exptl_crystal_colour_primary black
_exptl_crystal_density_diffrn 1.125
_exptl_crystal_description block
_exptl_crystal_F_000 2624
_exptl_crystal_size_max 0.26
_exptl_crystal_size_mid 0.24
_exptl_crystal_size_min 0.22
_refine_diff_density_max 0.251
_refine_diff_density_min -0.244
_refine_diff_density_rms 0.046
_refine_ls_extinction_method none
_refine_ls_goodness_of_fit_ref 1.069
_refine_ls_hydrogen_treatment mixed
_refine_ls_matrix_type full
_refine_ls_number_parameters 441
_refine_ls_number_reflns 8472
_refine_ls_number_restraints 0
_refine_ls_restrained_S_all 1.069
_refine_ls_R_factor_all 0.0889
_refine_ls_R_factor_gt 0.0547
_refine_ls_shift/su_max 0.000
_refine_ls_shift/su_mean 0.000
_refine_ls_structure_factor_coef Fsqd
_refine_ls_weighting_details 'w=1/[\s^2^(Fo^2^)+(0.1000P)^2^] where P=(Fo^2^+2Fc^2^)/3'
_refine_ls_weighting_scheme calc
_refine_ls_wR_factor_gt 0.1451
_refine_ls_wR_factor_ref 0.1645
_reflns_Friedel_coverage 0.000
_reflns_number_gt 5752
_reflns_number_total 8472
_reflns_threshold_expression 'I > 2\s(I)'
_cod_data_source_file d1ob01631h2.cif
_cod_data_source_block 2
_cod_depositor_comments 'Adding full bibliography for 7158314.cif.'
_cod_database_code 7158314
_shelx_shelxl_version_number 2018/3
_shelx_space_group_comment
;
The symmetry employed for this shelxl refinement is uniquely defined
by the following loop, which should always be used as a source of
symmetry information in preference to the above space-group names.
They are only intended as comments.
;
_shelx_estimated_absorpt_t_max 0.985
_shelx_estimated_absorpt_t_min 0.982
_olex2_refinement_description
;
1. Fixed Uiso
 At 1.2 times of:
  All C(H) groups
2.a Ternary CH refined with riding coordinates:
 C00C(H00C)
2.b Aromatic/amide H refined with riding coordinates:
 C00I(H00I), C00L(H00L), C00M(H00M), C00N(H00N), C00O(H00O), C00P(H00P),
 C00Q(H00Q), C00R(H00R), C00S(H00S), C00T(H00T), C00U(H00U), C00V(H00V),
 C00W(H00W), C00X(H00X), C00Y(H00Y), C00Z(H00Z), C010(H010), C011(H011),
 C012(H012), C013(H013), C014(H014), C015(H015), C016(H016), C017(H017),
 C018(H018), C01A(H01A), C01B(H01B), C01C(H01C), C01D(H01D)
;
_smtbx_masks_void_probe_radius 1.2
_smtbx_masks_void_truncation_radius 1.2
_olex2_submission_special_instructions 'No special instructions were received'

loop_
_space_group_symop_operation_xyz
'x, y, z'
'-x+1/2, -y, z+1/2'
'-x, y+1/2, -z+1/2'
'x+1/2, -y+1/2, -z'
'-x, -y, -z'
'x-1/2, y, -z-1/2'
'x, -y-1/2, z-1/2'
'-x-1/2, y-1/2, z'

loop_
_atom_site_label
_atom_site_type_symbol
_atom_site_fract_x
_atom_site_fract_y
_atom_site_fract_z
_atom_site_U_iso_or_equiv
_atom_site_adp_type
_atom_site_occupancy
_atom_site_site_symmetry_order
_atom_site_calc_flag
_atom_site_refinement_flags_posn
_atom_site_refinement_flags_adp
_atom_site_refinement_flags_occupancy
_atom_site_disorder_assembly
_atom_site_disorder_group
O001 O 0.71038(7) 0.35677(7) 0.82019(6) 0.0424(3) Uani 1 1 d . . . . .
N002 N 0.73686(7) 0.52711(7) 0.81576(6) 0.0274(3) Uani 1 1 d . . . . .
N003 N 0.82528(7) 0.47665(7) 0.65317(6) 0.0296(3) Uani 1 1 d . . . . .
N004 N 0.80520(7) 0.37023(7) 0.88656(6) 0.0328(3) Uani 1 1 d . . . . .
N005 N 0.85553(7) 0.42615(7) 0.90071(6) 0.0319(3) Uani 1 1 d . . . . .
C006 C 0.81955(8) 0.46031(8) 0.75342(7) 0.0252(3) Uani 1 1 d . . . . .
C007 C 0.78574(8) 0.49053(8) 0.70474(7) 0.0254(3) Uani 1 1 d . . . . .
C008 C 0.88326(8) 0.42411(8) 0.73188(7) 0.0267(3) Uani 1 1 d . . . . .
C009 C 0.84763(8) 0.48144(9) 0.86351(7) 0.0275(3) Uani 1 1 d . . . . .
C00A C 0.72608(8) 0.61622(8) 0.69249(7) 0.0264(3) Uani 1 1 d . . . . .
C00B C 0.62116(8) 0.57199(8) 0.78460(7) 0.0267(3) Uani 1 1 d . . . . .
C00C C 0.68139(8) 0.51922(8) 0.76899(7) 0.0256(3) Uani 1 1 d . . . . .
H00C H 0.663001 0.467163 0.770616 0.031 Uiso 1 1 calc R U . . .
C00D C 0.79023(8) 0.46735(9) 0.81669(7) 0.0257(3) Uani 1 1 d . . . . .
C00E C 0.88505(8) 0.43655(8) 0.66871(7) 0.0288(4) Uani 1 1 d . . . . .
C00F C 0.67144(8) 0.49430(8) 0.65273(7) 0.0277(4) Uani 1 1 d . . . . .
C00G C 0.71573(8) 0.53227(8) 0.70387(7) 0.0251(3) Uani 1 1 d . . . . .
C00H C 0.89387(8) 0.54755(9) 0.86794(7) 0.0281(4) Uani 1 1 d . . . . .
C00I C 0.66815(9) 0.66158(9) 0.67814(7) 0.0303(4) Uani 1 1 d . . . . .
H00I H 0.623519 0.639387 0.671291 0.036 Uiso 1 1 calc R U . . .
C00J C 0.76136(9) 0.39108(9) 0.83932(7) 0.0297(4) Uani 1 1 d . . . . .
C00K C 0.80040(10) 0.30764(9) 0.92640(7) 0.0357(4) Uani 1 1 d . . . . .
C00L C 0.93824(9) 0.38287(9) 0.75875(8) 0.0333(4) Uani 1 1 d . . . . .
H00L H 0.938011 0.373194 0.800833 0.040 Uiso 1 1 calc R U . . .
C00M C 0.55161(9) 0.55100(10) 0.77182(8) 0.0347(4) Uani 1 1 d . . . . .
H00M H 0.542574 0.504621 0.752891 0.042 Uiso 1 1 calc R U . . .
C00N C 0.95784(9) 0.54303(10) 0.89975(8) 0.0367(4) Uani 1 1 d . . . . .
H00N H 0.972068 0.497148 0.917078 0.044 Uiso 1 1 calc R U . . .
C00O C 0.67512(10) 0.73853(9) 0.67379(8) 0.0372(4) Uani 1 1 d . . . . .
H00O H 0.635228 0.768124 0.664330 0.045 Uiso 1 1 calc R U . . .
C00P C 0.63278(9) 0.64045(9) 0.81284(7) 0.0345(4) Uani 1 1 d . . . . .
H00P H 0.679497 0.655629 0.821750 0.041 Uiso 1 1 calc R U . . .
C00Q C 0.63357(9) 0.42857(9) 0.66189(8) 0.0364(4) Uani 1 1 d . . . . .
H00Q H 0.630180 0.408486 0.701370 0.044 Uiso 1 1 calc R U . . .
C00R C 0.79115(9) 0.65094(9) 0.70085(8) 0.0350(4) Uani 1 1 d . . . . .
H00R H 0.831397 0.621705 0.709909 0.042 Uiso 1 1 calc R U . . .
C00S C 0.67652(10) 0.52055(10) 0.59316(8) 0.0365(4) Uani 1 1 d . . . . .
H00S H 0.702061 0.564888 0.585307 0.044 Uiso 1 1 calc R U . . .
C00T C 0.94035(9) 0.41054(9) 0.63228(8) 0.0380(4) Uani 1 1 d . . . . .
H00T H 0.940948 0.419629 0.590113 0.046 Uiso 1 1 calc R U . . .
C00U C 0.99406(10) 0.37107(9) 0.66015(9) 0.0414(4) Uani 1 1 d . . . . .
H00U H 1.032432 0.353423 0.636753 0.050 Uiso 1 1 calc R U . . .
C00V C 0.99254(9) 0.35676(9) 0.72273(9) 0.0402(4) Uani 1 1 d . . . . .
H00V H 1.029439 0.328694 0.740504 0.048 Uiso 1 1 calc R U . . .
C00W C 0.87426(9) 0.61611(9) 0.84277(8) 0.0379(4) Uani 1 1 d . . . . .
H00W H 0.831209 0.620208 0.821282 0.045 Uiso 1 1 calc R U . . .
C00X C 0.73999(10) 0.77229(10) 0.68318(9) 0.0450(5) Uani 1 1 d . . . . .
H00X H 0.744644 0.824770 0.680796 0.054 Uiso 1 1 calc R U . . .
C00Y C 1.00037(9) 0.60581(11) 0.90589(9) 0.0446(5) Uani 1 1 d . . . . .
H00Y H 1.043340 0.602427 0.927577 0.054 Uiso 1 1 calc R U . . .
C00Z C 0.98045(10) 0.67309(11) 0.88061(9) 0.0457(5) Uani 1 1 d . . . . .
H00Z H 1.009804 0.715504 0.884864 0.055 Uiso 1 1 calc R U . . .
C010 C 0.60645(11) 0.41853(11) 0.55582(9) 0.0483(5) Uani 1 1 d . . . . .
H010 H 0.584447 0.393082 0.523395 0.058 Uiso 1 1 calc R U . . .
C011 C 0.64481(11) 0.48283(11) 0.54532(8) 0.0462(5) Uani 1 1 d . . . . .
H011 H 0.649542 0.501278 0.505416 0.055 Uiso 1 1 calc R U . . .
C012 C 0.57669(10) 0.68659(10) 0.82804(9) 0.0453(5) Uani 1 1 d . . . . .
H012 H 0.585378 0.732728 0.847472 0.054 Uiso 1 1 calc R U . . .
C013 C 0.91763(10) 0.67837(10) 0.84912(9) 0.0443(5) Uani 1 1 d . . . . .
H013 H 0.904020 0.724463 0.831799 0.053 Uiso 1 1 calc R U . . .
C014 C 0.60065(11) 0.39193(10) 0.61410(8) 0.0456(5) Uani 1 1 d . . . . .
H014 H 0.573979 0.348273 0.621697 0.055 Uiso 1 1 calc R U . . .
C015 C 0.49566(10) 0.59769(11) 0.78668(9) 0.0474(5) Uani 1 1 d . . . . .
H015 H 0.448824 0.583183 0.777489 0.057 Uiso 1 1 calc R U . . .
C016 C 0.79779(10) 0.72801(10) 0.69609(9) 0.0464(5) Uani 1 1 d . . . . .
H016 H 0.842539 0.750446 0.701767 0.056 Uiso 1 1 calc R U . . .
C017 C 0.50824(10) 0.66549(11) 0.81495(9) 0.0489(5) Uani 1 1 d . . . . .
H017 H 0.470081 0.697136 0.825226 0.059 Uiso 1 1 calc R U . . .
C018 C 0.75047(11) 0.25214(11) 0.91714(9) 0.0493(5) Uani 1 1 d . . . . .
H018 H 0.719286 0.255032 0.883772 0.059 Uiso 1 1 calc R U . . .
C01A C 0.84712(13) 0.30215(11) 0.97451(9) 0.0597(6) Uani 1 1 d . . . . .
H01A H 0.882086 0.339110 0.980628 0.072 Uiso 1 1 calc R U . . .
C01B C 0.74634(13) 0.19224(12) 0.95700(10) 0.0619(6) Uani 1 1 d . . . . .
H01B H 0.712056 0.154621 0.950706 0.074 Uiso 1 1 calc R U . . .
C01C C 0.79173(16) 0.18716(13) 1.00560(11) 0.0718(7) Uani 1 1 d . . . . .
H01C H 0.788371 0.146733 1.032980 0.086 Uiso 1 1 calc R U . . .
C01D C 0.84192(16) 0.24162(14) 1.01370(11) 0.0808(9) Uani 1 1 d . . . . .
H01D H 0.873649 0.237884 1.046636 0.097 Uiso 1 1 calc R U . . .
H002 H 0.7180(10) 0.5299(10) 0.8528(9) 0.045(5) Uiso 1 1 d . . . . .
H003 H 0.8139(10) 0.4903(11) 0.6157(10) 0.051(6) Uiso 1 1 d . . . . .

loop_
_atom_site_aniso_label
_atom_site_aniso_U_11
_atom_site_aniso_U_22
_atom_site_aniso_U_33
_atom_site_aniso_U_23
_atom_site_aniso_U_13
_atom_site_aniso_U_12
O001 0.0444(7) 0.0359(7) 0.0470(8) 0.0069(6) -0.0134(6) -0.0128(6)
N002 0.0267(7) 0.0314(7) 0.0242(7) -0.0029(6) -0.0011(6) 0.0038(6)
N003 0.0349(8) 0.0288(7) 0.0251(8) 0.0030(6) 0.0053(6) 0.0053(6)
N004 0.0380(8) 0.0302(7) 0.0301(8) 0.0050(6) -0.0060(6) -0.0052(6)
N005 0.0353(8) 0.0321(8) 0.0283(7) 0.0002(6) -0.0035(6) -0.0029(6)
C006 0.0277(8) 0.0214(7) 0.0263(8) 0.0008(6) 0.0004(6) -0.0010(6)
C007 0.0295(9) 0.0205(8) 0.0262(8) -0.0005(6) 0.0026(6) 0.0001(6)
C008 0.0281(8) 0.0199(7) 0.0322(9) -0.0007(6) 0.0013(7) 0.0000(6)
C009 0.0265(8) 0.0295(8) 0.0264(8) -0.0020(7) -0.0002(6) 0.0034(7)
C00A 0.0295(9) 0.0253(8) 0.0244(8) 0.0006(6) 0.0007(6) 0.0016(6)
C00B 0.0284(8) 0.0276(8) 0.0241(8) 0.0021(6) 0.0008(6) 0.0009(7)
C00C 0.0261(8) 0.0248(8) 0.0258(8) 0.0000(6) -0.0011(6) -0.0001(6)
C00D 0.0260(8) 0.0261(8) 0.0250(8) 0.0000(6) -0.0019(6) 0.0006(6)
C00E 0.0310(9) 0.0210(8) 0.0345(9) -0.0011(7) 0.0044(7) 0.0000(7)
C00F 0.0322(9) 0.0247(8) 0.0262(8) -0.0025(6) -0.0020(7) 0.0051(7)
C00G 0.0271(8) 0.0238(8) 0.0244(8) -0.0010(6) -0.0004(6) 0.0013(6)
C00H 0.0273(9) 0.0320(8) 0.0249(8) -0.0040(7) 0.0021(6) -0.0017(7)
C00I 0.0300(9) 0.0277(8) 0.0332(9) 0.0022(7) -0.0035(7) 0.0013(7)
C00J 0.0325(9) 0.0307(9) 0.0258(8) 0.0014(7) -0.0002(7) 0.0002(7)
C00K 0.0506(11) 0.0315(9) 0.0249(9) 0.0019(7) 0.0012(7) 0.0012(8)
C00L 0.0340(9) 0.0261(8) 0.0397(10) -0.0007(7) -0.0018(7) 0.0033(7)
C00M 0.0292(9) 0.0338(9) 0.0410(10) 0.0037(8) -0.0001(8) -0.0003(7)
C00N 0.0293(9) 0.0423(10) 0.0385(10) -0.0011(8) -0.0019(7) 0.0006(8)
C00O 0.0415(10) 0.0271(9) 0.0429(10) 0.0024(8) -0.0043(8) 0.0079(8)
C00P 0.0345(10) 0.0337(9) 0.0353(10) -0.0042(7) -0.0013(7) 0.0025(7)
C00Q 0.0449(11) 0.0336(9) 0.0308(9) -0.0005(7) -0.0034(8) -0.0022(8)
C00R 0.0313(9) 0.0293(9) 0.0443(10) 0.0025(8) 0.0005(7) 0.0016(7)
C00S 0.0492(11) 0.0324(9) 0.0279(9) 0.0012(7) -0.0012(8) 0.0022(8)
C00T 0.0419(11) 0.0304(9) 0.0418(10) -0.0017(8) 0.0134(8) 0.0018(8)
C00U 0.0353(10) 0.0327(9) 0.0560(12) -0.0058(8) 0.0131(8) 0.0035(8)
C00V 0.0329(10) 0.0294(9) 0.0583(12) -0.0014(8) 0.0002(8) 0.0065(7)
C00W 0.0342(10) 0.0345(9) 0.0448(11) 0.0008(8) -0.0049(8) -0.0040(8)
C00X 0.0481(12) 0.0236(9) 0.0633(13) 0.0006(8) -0.0029(10) -0.0007(8)
C00Y 0.0280(9) 0.0558(12) 0.0501(12) -0.0050(9) -0.0031(8) -0.0063(9)
C00Z 0.0365(11) 0.0428(11) 0.0579(12) -0.0094(9) 0.0052(9) -0.0133(8)
C010 0.0609(13) 0.0442(11) 0.0398(11) -0.0132(9) -0.0168(10) 0.0066(10)
C011 0.0667(13) 0.0447(11) 0.0271(10) -0.0021(8) -0.0085(9) 0.0080(10)
C012 0.0545(13) 0.0365(10) 0.0450(11) -0.0070(9) 0.0020(9) 0.0117(9)
C013 0.0420(11) 0.0350(10) 0.0558(12) 0.0006(9) 0.0000(9) -0.0053(8)
C014 0.0544(12) 0.0366(10) 0.0458(11) -0.0070(9) -0.0087(9) -0.0075(9)
C015 0.0302(10) 0.0511(12) 0.0610(13) 0.0083(10) 0.0005(9) 0.0076(9)
C016 0.0346(10) 0.0316(10) 0.0732(14) 0.0002(9) -0.0019(9) -0.0060(8)
C017 0.0400(11) 0.0484(12) 0.0581(13) 0.0011(10) 0.0060(9) 0.0192(9)
C018 0.0617(13) 0.0416(11) 0.0446(11) 0.0126(9) -0.0059(9) -0.0100(10)
C01A 0.0882(17) 0.0464(12) 0.0446(12) 0.0118(9) -0.0254(11) -0.0125(11)
C01B 0.0820(17) 0.0448(12) 0.0588(15) 0.0160(11) -0.0021(12) -0.0135(11)
C01C 0.121(2) 0.0450(13) 0.0492(14) 0.0201(11) -0.0047(14) -0.0055(14)
C01D 0.128(2) 0.0635(16) 0.0511(15) 0.0237(12) -0.0354(15) -0.0129(16)

loop_
_atom_type_symbol
_atom_type_description
_atom_type_scat_dispersion_real
_atom_type_scat_dispersion_imag
_atom_type_scat_source
C C 0.0033 0.0016 'International Tables Vol C Tables 4.2.6.8 and 6.1.1.4'
H H 0.0000 0.0000 'International Tables Vol C Tables 4.2.6.8 and 6.1.1.4'
N N 0.0061 0.0033 'International Tables Vol C Tables 4.2.6.8 and 6.1.1.4'
O O 0.0106 0.0060 'International Tables Vol C Tables 4.2.6.8 and 6.1.1.4'

loop_
_geom_angle_atom_site_label_1
_geom_angle_atom_site_label_2
_geom_angle_atom_site_label_3
_geom_angle
_geom_angle_site_symmetry_1
_geom_angle_site_symmetry_3
_geom_angle_publ_flag
C00C N002 H002 111.2(12) . . ?
C00D N002 C00C 115.28(12) . . ?
C00D N002 H002 107.5(12) . . ?
C007 N003 H003 125.8(13) . . ?
C00E N003 C007 109.31(13) . . ?
C00E N003 H003 124.9(13) . . ?
N005 N004 C00K 117.50(13) . . ?
C00J N004 N005 112.23(13) . . ?
C00J N004 C00K 129.66(14) . . ?
C009 N005 N004 108.83(13) . . ?
C007 C006 C008 108.00(13) . . ?
C007 C006 C00D 121.65(14) . . ?
C008 C006 C00D 130.35(14) . . ?
N003 C007 C00G 123.23(14) . . ?
C006 C007 N003 108.90(14) . . ?
C006 C007 C00G 127.87(14) . . ?
C00E C008 C006 105.88(13) . . ?
C00L C008 C006 135.33(15) . . ?
C00L C008 C00E 118.79(14) . . ?
N005 C009 C00D 112.77(14) . . ?
N005 C009 C00H 120.19(14) . . ?
C00H C009 C00D 126.99(14) . . ?
C00I C00A C00G 120.31(14) . . ?
C00R C00A C00G 121.88(14) . . ?
C00R C00A C00I 117.59(15) . . ?
C00M C00B C00C 119.53(14) . . ?
C00P C00B C00C 122.04(14) . . ?
C00P C00B C00M 118.41(15) . . ?
N002 C00C C00B 108.30(12) . . ?
N002 C00C H00C 108.2 . . ?
N002 C00C C00G 109.07(12) . . ?
C00B C00C H00C 108.2 . . ?
C00B C00C C00G 114.75(12) . . ?
C00G C00C H00C 108.2 . . ?
N002 C00D C006 107.47(12) . . ?
N002 C00D C009 112.26(12) . . ?
N002 C00D C00J 113.75(13) . . ?
C006 C00D C009 112.40(13) . . ?
C006 C00D C00J 110.72(13) . . ?
C009 C00D C00J 100.26(12) . . ?
N003 C00E C008 107.89(13) . . ?
N003 C00E C00T 129.90(16) . . ?
C00T C00E C008 122.21(15) . . ?
C00Q C00F C00G 122.60(14) . . ?
C00Q C00F C00S 117.09(15) . . ?
C00S C00F C00G 119.76(14) . . ?
C007 C00G C00A 111.83(13) . . ?
C007 C00G C00C 105.74(12) . . ?
C007 C00G C00F 105.21(12) . . ?
C00A C00G C00C 110.04(12) . . ?
C00A C00G C00F 112.08(12) . . ?
C00F C00G C00C 111.70(12) . . ?
C00N C00H C009 119.92(15) . . ?
C00W C00H C009 121.40(15) . . ?
C00W C00H C00N 118.64(15) . . ?
C00A C00I H00I 119.4 . . ?
C00O C00I C00A 121.16(16) . . ?
C00O C00I H00I 119.4 . . ?
O001 C00J N004 126.82(15) . . ?
O001 C00J C00D 127.56(15) . . ?
N004 C00J C00D 105.62(13) . . ?
C018 C00K N004 121.01(16) . . ?
C01A C00K N004 119.19(16) . . ?
C01A C00K C018 119.79(17) . . ?
C008 C00L H00L 120.5 . . ?
C00V C00L C008 118.98(16) . . ?
C00V C00L H00L 120.5 . . ?
C00B C00M H00M 119.7 . . ?
C015 C00M C00B 120.55(17) . . ?
C015 C00M H00M 119.7 . . ?
C00H C00N H00N 119.9 . . ?
C00Y C00N C00H 120.15(17) . . ?
C00Y C00N H00N 119.9 . . ?
C00I C00O H00O 119.7 . . ?
C00X C00O C00I 120.51(16) . . ?
C00X C00O H00O 119.7 . . ?
C00B C00P H00P 119.6 . . ?
C012 C00P C00B 120.82(16) . . ?
C012 C00P H00P 119.6 . . ?
C00F C00Q H00Q 119.4 . . ?
C014 C00Q C00F 121.27(17) . . ?
C014 C00Q H00Q 119.4 . . ?
C00A C00R H00R 119.5 . . ?
C016 C00R C00A 120.90(16) . . ?
C016 C00R H00R 119.5 . . ?
C00F C00S H00S 119.3 . . ?
C011 C00S C00F 121.42(17) . . ?
C011 C00S H00S 119.3 . . ?
C00E C00T H00T 121.2 . . ?
C00U C00T C00E 117.62(17) . . ?
C00U C00T H00T 121.2 . . ?
C00T C00U H00U 119.5 . . ?
C00T C00U C00V 121.06(16) . . ?
C00V C00U H00U 119.5 . . ?
C00L C00V C00U 121.32(17) . . ?
C00L C00V H00V 119.3 . . ?
C00U C00V H00V 119.3 . . ?
C00H C00W H00W 119.8 . . ?
C013 C00W C00H 120.48(17) . . ?
C013 C00W H00W 119.8 . . ?
C00O C00X H00X 120.6 . . ?
C016 C00X C00O 118.86(16) . . ?
C016 C00X H00X 120.6 . . ?
C00N C00Y H00Y 119.7 . . ?
C00Z C00Y C00N 120.59(17) . . ?
C00Z C00Y H00Y 119.7 . . ?
C00Y C00Z H00Z 120.0 . . ?
C013 C00Z C00Y 119.91(17) . . ?
C013 C00Z H00Z 120.0 . . ?
C011 C010 H010 120.4 . . ?
C014 C010 H010 120.4 . . ?
C014 C010 C011 119.18(17) . . ?
C00S C011 H011 119.9 . . ?
C010 C011 C00S 120.29(17) . . ?
C010 C011 H011 119.9 . . ?
C00P C012 H012 119.9 . . ?
C017 C012 C00P 120.30(18) . . ?
C017 C012 H012 119.9 . . ?
C00W C013 H013 119.9 . . ?
C00Z C013 C00W 120.24(18) . . ?
C00Z C013 H013 119.9 . . ?
C00Q C014 H014 119.6 . . ?
C010 C014 C00Q 120.72(18) . . ?
C010 C014 H014 119.6 . . ?
C00M C015 H015 119.9 . . ?
C017 C015 C00M 120.22(18) . . ?
C017 C015 H015 119.9 . . ?
C00R C016 H016 119.5 . . ?
C00X C016 C00R 120.96(17) . . ?
C00X C016 H016 119.5 . . ?
C012 C017 C015 119.71(17) . . ?
C012 C017 H017 120.1 . . ?
C015 C017 H017 120.1 . . ?
C00K C018 H018 120.1 . . ?
C00K C018 C01B 119.88(19) . . ?
C01B C018 H018 120.1 . . ?
C00K C01A H01A 120.4 . . ?
C00K C01A C01D 119.2(2) . . ?
C01D C01A H01A 120.4 . . ?
C018 C01B H01B 119.7 . . ?
C01C C01B C018 120.6(2) . . ?
C01C C01B H01B 119.7 . . ?
C01B C01C H01C 120.5 . . ?
C01D C01C C01B 119.1(2) . . ?
C01D C01C H01C 120.5 . . ?
C01A C01D H01D 119.3 . . ?
C01C C01D C01A 121.4(2) . . ?
C01C C01D H01D 119.3 . . ?

loop_
_geom_bond_atom_site_label_1
_geom_bond_atom_site_label_2
_geom_bond_distance
_geom_bond_site_symmetry_2
_geom_bond_publ_flag
O001 C00J 1.2121(19) . ?
N002 C00C 1.4708(19) . ?
N002 C00D 1.463(2) . ?
N002 H002 0.889(19) . ?
N003 C007 1.377(2) . ?
N003 C00E 1.375(2) . ?
N003 H003 0.88(2) . ?
N004 N005 1.4087(18) . ?
N004 C00J 1.376(2) . ?
N004 C00K 1.420(2) . ?
N005 C009 1.2878(19) . ?
C006 C007 1.355(2) . ?
C006 C008 1.441(2) . ?
C006 C00D 1.500(2) . ?
C007 C00G 1.512(2) . ?
C008 C00E 1.405(2) . ?
C008 C00L 1.399(2) . ?
C009 C00D 1.512(2) . ?
C009 C00H 1.467(2) . ?
C00A C00G 1.528(2) . ?
C00A C00I 1.392(2) . ?
C00A C00R 1.383(2) . ?
C00B C00C 1.511(2) . ?
C00B C00M 1.389(2) . ?
C00B C00P 1.385(2) . ?
C00C H00C 0.9900 . ?
C00C C00G 1.586(2) . ?
C00D C00J 1.545(2) . ?
C00E C00T 1.391(2) . ?
C00F C00G 1.553(2) . ?
C00F C00Q 1.385(2) . ?
C00F C00S 1.392(2) . ?
C00H C00N 1.394(2) . ?
C00H C00W 1.390(2) . ?
C00I H00I 0.9400 . ?
C00I C00O 1.380(2) . ?
C00K C018 1.378(2) . ?
C00K C01A 1.378(3) . ?
C00L H00L 0.9400 . ?
C00L C00V 1.373(2) . ?
C00M H00M 0.9400 . ?
C00M C015 1.380(2) . ?
C00N H00N 0.9400 . ?
C00N C00Y 1.381(2) . ?
C00O H00O 0.9400 . ?
C00O C00X 1.376(2) . ?
C00P H00P 0.9400 . ?
C00P C012 1.378(2) . ?
C00Q H00Q 0.9400 . ?
C00Q C014 1.382(2) . ?
C00R H00R 0.9400 . ?
C00R C016 1.382(2) . ?
C00S H00S 0.9400 . ?
C00S C011 1.382(2) . ?
C00T H00T 0.9400 . ?
C00T C00U 1.374(3) . ?
C00U H00U 0.9400 . ?
C00U C00V 1.398(3) . ?
C00V H00V 0.9400 . ?
C00W H00W 0.9400 . ?
C00W C013 1.383(2) . ?
C00X H00X 0.9400 . ?
C00X C016 1.372(2) . ?
C00Y H00Y 0.9400 . ?
C00Y C00Z 1.372(3) . ?
C00Z H00Z 0.9400 . ?
C00Z C013 1.372(3) . ?
C010 H010 0.9400 . ?
C010 C011 1.373(3) . ?
C010 C014 1.369(3) . ?
C011 H011 0.9400 . ?
C012 H012 0.9400 . ?
C012 C017 1.372(3) . ?
C013 H013 0.9400 . ?
C014 H014 0.9400 . ?
C015 H015 0.9400 . ?
C015 C017 1.378(3) . ?
C016 H016 0.9400 . ?
C017 H017 0.9400 . ?
C018 H018 0.9400 . ?
C018 C01B 1.382(3) . ?
C01A H01A 0.9400 . ?
C01A C01D 1.383(3) . ?
C01B H01B 0.9400 . ?
C01B C01C 1.370(3) . ?
C01C H01C 0.9400 . ?
C01C C01D 1.365(3) . ?
C01D H01D 0.9400 . ?

loop_
_geom_torsion_atom_site_label_1
_geom_torsion_atom_site_label_2
_geom_torsion_atom_site_label_3
_geom_torsion_atom_site_label_4
_geom_torsion
_geom_torsion_site_symmetry_1
_geom_torsion_site_symmetry_2
_geom_torsion_site_symmetry_3
_geom_torsion_site_symmetry_4
_geom_torsion_publ_flag
N002 C00C C00G C007 42.72(15) . . . . ?
N002 C00C C00G C00A -78.21(15) . . . . ?
N002 C00C C00G C00F 156.65(12) . . . . ?
N002 C00D C00J O001 54.0(2) . . . . ?
N002 C00D C00J N004 -125.30(14) . . . . ?
N003 C007 C00G C00A -72.65(18) . . . . ?
N003 C007 C00G C00C 167.59(14) . . . . ?
N003 C007 C00G C00F 49.25(18) . . . . ?
N003 C00E C00T C00U -179.72(16) . . . . ?
N004 N005 C009 C00D -2.02(18) . . . . ?
N004 N005 C009 C00H -179.67(13) . . . . ?
N004 C00K C018 C01B -179.23(19) . . . . ?
N004 C00K C01A C01D 179.3(2) . . . . ?
N005 N004 C00J O001 -174.56(17) . . . . ?
N005 N004 C00J C00D 4.73(17) . . . . ?
N005 N004 C00K C018 177.24(16) . . . . ?
N005 N004 C00K C01A -3.6(2) . . . . ?
N005 C009 C00D N002 125.66(15) . . . . ?
N005 C009 C00D C006 -113.04(15) . . . . ?
N005 C009 C00D C00J 4.57(17) . . . . ?
N005 C009 C00H C00N 17.9(2) . . . . ?
N005 C009 C00H C00W -159.76(16) . . . . ?
C006 C007 C00G C00A 108.25(18) . . . . ?
C006 C007 C00G C00C -11.5(2) . . . . ?
C006 C007 C00G C00F -129.85(16) . . . . ?
C006 C008 C00E N003 -1.03(16) . . . . ?
C006 C008 C00E C00T 178.83(15) . . . . ?
C006 C008 C00L C00V -179.38(17) . . . . ?
C006 C00D C00J O001 -67.2(2) . . . . ?
C006 C00D C00J N004 113.56(14) . . . . ?
C007 N003 C00E C008 0.42(17) . . . . ?
C007 N003 C00E C00T -179.43(16) . . . . ?
C007 C006 C008 C00E 1.29(17) . . . . ?
C007 C006 C008 C00L -178.53(17) . . . . ?
C007 C006 C00D N002 -16.3(2) . . . . ?
C007 C006 C00D C009 -140.31(15) . . . . ?
C007 C006 C00D C00J 108.47(16) . . . . ?
C008 C006 C007 N003 -1.06(17) . . . . ?
C008 C006 C007 C00G 178.15(14) . . . . ?
C008 C006 C00D N002 163.56(15) . . . . ?
C008 C006 C00D C009 39.6(2) . . . . ?
C008 C006 C00D C00J -71.7(2) . . . . ?
C008 C00E C00T C00U 0.5(2) . . . . ?
C008 C00L C00V C00U 0.5(2) . . . . ?
C009 C00D C00J O001 173.99(17) . . . . ?
C009 C00D C00J N004 -5.29(15) . . . . ?
C009 C00H C00N C00Y -177.70(16) . . . . ?
C009 C00H C00W C013 177.95(16) . . . . ?
C00A C00I C00O C00X 0.5(3) . . . . ?
C00A C00R C016 C00X 0.3(3) . . . . ?
C00B C00C C00G C007 164.41(13) . . . . ?
C00B C00C C00G C00A 43.48(17) . . . . ?
C00B C00C C00G C00F -81.67(16) . . . . ?
C00B C00M C015 C017 -0.6(3) . . . . ?
C00B C00P C012 C017 -0.5(3) . . . . ?
C00C N002 C00D C006 52.75(17) . . . . ?
C00C N002 C00D C009 176.84(13) . . . . ?
C00C N002 C00D C00J -70.19(17) . . . . ?
C00C C00B C00M C015 178.81(16) . . . . ?
C00C C00B C00P C012 -178.23(16) . . . . ?
C00D N002 C00C C00B 165.02(13) . . . . ?
C00D N002 C00C C00G -69.46(16) . . . . ?
C00D C006 C007 N003 178.84(13) . . . . ?
C00D C006 C007 C00G -2.0(2) . . . . ?
C00D C006 C008 C00E -178.60(15) . . . . ?
C00D C006 C008 C00L 1.6(3) . . . . ?
C00D C009 C00H C00N -159.34(15) . . . . ?
C00D C009 C00H C00W 23.0(2) . . . . ?
C00E N003 C007 C006 0.42(18) . . . . ?
C00E N003 C007 C00G -178.84(14) . . . . ?
C00E C008 C00L C00V 0.8(2) . . . . ?
C00E C00T C00U C00V 0.9(3) . . . . ?
C00F C00Q C014 C010 2.0(3) . . . . ?
C00F C00S C011 C010 0.9(3) . . . . ?
C00G C00A C00I C00O 173.34(15) . . . . ?
C00G C00A C00R C016 -173.62(16) . . . . ?
C00G C00F C00Q C014 -173.27(16) . . . . ?
C00G C00F C00S C011 172.08(16) . . . . ?
C00H C009 C00D N002 -56.9(2) . . . . ?
C00H C009 C00D C006 64.4(2) . . . . ?
C00H C009 C00D C00J -177.98(15) . . . . ?
C00H C00N C00Y C00Z -0.3(3) . . . . ?
C00H C00W C013 C00Z -0.3(3) . . . . ?
C00I C00A C00G C007 167.27(14) . . . . ?
C00I C00A C00G C00C -75.53(17) . . . . ?
C00I C00A C00G C00F 49.40(19) . . . . ?
C00I C00A C00R C016 1.1(2) . . . . ?
C00I C00O C00X C016 0.9(3) . . . . ?
C00J N004 N005 C009 -1.89(18) . . . . ?
C00J N004 C00K C018 7.0(3) . . . . ?
C00J N004 C00K C01A -173.78(18) . . . . ?
C00K N004 N005 C009 -173.75(14) . . . . ?
C00K N004 C00J O001 -3.9(3) . . . . ?
C00K N004 C00J C00D 175.34(16) . . . . ?
C00K C018 C01B C01C -0.4(4) . . . . ?
C00K C01A C01D C01C 0.2(4) . . . . ?
C00L C008 C00E N003 178.83(14) . . . . ?
C00L C008 C00E C00T -1.3(2) . . . . ?
C00M C00B C00C N002 -145.40(15) . . . . ?
C00M C00B C00C C00G 92.49(17) . . . . ?
C00M C00B C00P C012 0.1(3) . . . . ?
C00M C015 C017 C012 0.3(3) . . . . ?
C00N C00H C00W C013 0.2(3) . . . . ?
C00N C00Y C00Z C013 0.3(3) . . . . ?
C00O C00X C016 C00R -1.3(3) . . . . ?
C00P C00B C00C N002 33.0(2) . . . . ?
C00P C00B C00C C00G -89.14(18) . . . . ?
C00P C00B C00M C015 0.4(2) . . . . ?
C00P C012 C017 C015 0.2(3) . . . . ?
C00Q C00F C00G C007 82.18(18) . . . . ?
C00Q C00F C00G C00A -156.07(15) . . . . ?
C00Q C00F C00G C00C -32.1(2) . . . . ?
C00Q C00F C00S C011 0.3(3) . . . . ?
C00R C00A C00G C007 -18.2(2) . . . . ?
C00R C00A C00G C00C 99.01(17) . . . . ?
C00R C00A C00G C00F -136.06(15) . . . . ?
C00R C00A C00I C00O -1.4(2) . . . . ?
C00S C00F C00G C007 -89.10(17) . . . . ?
C00S C00F C00G C00A 32.6(2) . . . . ?
C00S C00F C00G C00C 156.65(14) . . . . ?
C00S C00F C00Q C014 -1.8(2) . . . . ?
C00T C00U C00V C00L -1.4(3) . . . . ?
C00W C00H C00N C00Y 0.1(2) . . . . ?
C00Y C00Z C013 C00W 0.0(3) . . . . ?
C011 C010 C014 C00Q -0.8(3) . . . . ?
C014 C010 C011 C00S -0.7(3) . . . . ?
C018 C00K C01A C01D -1.5(3) . . . . ?
C018 C01B C01C C01D -0.9(4) . . . . ?
C01A C00K C018 C01B 1.6(3) . . . . ?
C01B C01C C01D C01A 1.0(4) . . . . ?

loop_
_smtbx_masks_void_nr
_smtbx_masks_void_average_x
_smtbx_masks_void_average_y
_smtbx_masks_void_average_z
_smtbx_masks_void_volume
_smtbx_masks_void_count_electrons
_smtbx_masks_void_content
1 0.000 0.000 0.000 378.8 101.7 ?
2 0.000 0.500 0.500 378.8 101.7 ?
3 0.500 0.000 0.500 378.8 101.7 ?
4 0.500 0.500 0.000 378.8 101.7 ?
